data_7243388
loop_
_publ_author_name
'Ejarque, Daniel'
'Calvet, Teresa'
'Font-Bardia, Merc\`e'
'Pons, Josefina'

_publ_section_title
;
 Steric crowding of a series of pyridine based ligands influencing the
 photophysical properties of Zn(II) complexes
;
_journal_issue 35
_journal_name_full CrystEngComm
_journal_page_first 6199
_journal_page_last 6213
_journal_paper_doi 10.1039/D1CE00833A
_journal_volume 23
_journal_year 2021
_chemical_formula_moiety 'C44 H38 N4 O6 Zn, C2 H6 O'
_chemical_formula_sum 'C46 H44 N4 O7 Zn'
_chemical_formula_weight 830.22
_space_group_crystal_system monoclinic
_space_group_IT_number 15
_space_group_name_Hall '-C 2yc'
_space_group_name_H-M_alt 'C 1 2/c 1'
_atom_sites_solution_hydrogens geom
_audit_creation_method SHELXL-2018/1
_audit_update_record
;
2021-05-14 deposited with the CCDC.	2021-07-26 downloaded from the CCDC.
;
_cell_angle_alpha 90
_cell_angle_beta 106.322(4)
_cell_angle_gamma 90
_cell_formula_units_Z 4
_cell_length_a 31.098(3)
_cell_length_b 5.7190(4)
_cell_length_c 23.853(2)
_cell_measurement_reflns_used 7533
_cell_measurement_temperature 100(2)
_cell_measurement_theta_max 30.01
_cell_measurement_theta_min 2.53
_cell_volume 4071.3(6)
_computing_cell_refinement 'Bruker SAINT'
_computing_data_collection 'Bruker APEX3'
_computing_data_reduction 'Bruker SAINT'
_computing_molecular_graphics 'Bruker SHELXTL'
_computing_publication_material 'Bruker SHELXTL'
_computing_structure_refinement 'SHELXL-2018/3 (Sheldrick, 2018)'
_computing_structure_solution 'SHELXT 2014/5 (Sheldrick, 2014)'
_diffrn_ambient_temperature 100(2)
_diffrn_measured_fraction_theta_full 0.998
_diffrn_measured_fraction_theta_max 0.994
_diffrn_measurement_device_type 'D8 Venture'
_diffrn_measurement_method '\f and \w scans'
_diffrn_radiation_type MoK\a
_diffrn_radiation_wavelength 0.71073
_diffrn_reflns_av_R_equivalents 0.0667
_diffrn_reflns_av_unetI/netI 0.0497
_diffrn_reflns_Laue_measured_fraction_full 0.998
_diffrn_reflns_Laue_measured_fraction_max 0.994
_diffrn_reflns_limit_h_max 44
_diffrn_reflns_limit_h_min -44
_diffrn_reflns_limit_k_max 8
_diffrn_reflns_limit_k_min -8
_diffrn_reflns_limit_l_max 34
_diffrn_reflns_limit_l_min -33
_diffrn_reflns_number 37250
_diffrn_reflns_point_group_measured_fraction_full 0.998
_diffrn_reflns_point_group_measured_fraction_max 0.994
_diffrn_reflns_theta_full 25.242
_diffrn_reflns_theta_max 30.563
_diffrn_reflns_theta_min 2.529
_diffrn_source microfocus
_exptl_absorpt_coefficient_mu 0.660
_exptl_absorpt_correction_T_max 0.7461
_exptl_absorpt_correction_T_min 0.6814
_exptl_absorpt_correction_type multi-scan
_exptl_absorpt_process_details sadabs
_exptl_crystal_colour colourless
_exptl_crystal_density_diffrn 1.354
_exptl_crystal_description needle
_exptl_crystal_F_000 1736
_exptl_crystal_size_max 0.142
_exptl_crystal_size_mid 0.066
_exptl_crystal_size_min 0.065
_refine_diff_density_max 1.221
_refine_diff_density_min -1.575
_refine_diff_density_rms 0.090
_refine_ls_extinction_method none
_refine_ls_goodness_of_fit_ref 1.040
_refine_ls_hydrogen_treatment constr
_refine_ls_matrix_type full
_refine_ls_number_parameters 265
_refine_ls_number_reflns 6212
_refine_ls_number_restraints 3
_refine_ls_restrained_S_all 1.040
_refine_ls_R_factor_all 0.0871
_refine_ls_R_factor_gt 0.0601
_refine_ls_shift/su_max 0.001
_refine_ls_shift/su_mean 0.000
_refine_ls_structure_factor_coef Fsqd
_refine_ls_weighting_details 'w=1/[\s^2^(Fo^2^)+(0.0515P)^2^+15.3268P] where P=(Fo^2^+2Fc^2^)/3'
_refine_ls_weighting_scheme calc
_refine_ls_wR_factor_gt 0.1325
_refine_ls_wR_factor_ref 0.1499
_reflns_Friedel_coverage 0.000
_reflns_number_gt 4682
_reflns_number_total 6212
_reflns_threshold_expression 'I > 2\s(I)'
_cod_data_source_file d1ce00833a2.cif
_cod_data_source_block C20YB49C_0m_b1_pl
_cod_depositor_comments 'Adding full bibliography for 7243387--7243392.cif.'
_cod_original_sg_symbol_H-M 'C 2/c'
_cod_database_code 7243388
_shelx_shelxl_version_number 2018/1
_shelx_space_group_comment
;
The symmetry employed for this shelxl refinement is uniquely defined
by the following loop, which should always be used as a source of
symmetry information in preference to the above space-group names.
They are only intended as comments.
;

loop_
_space_group_symop_operation_xyz
'x, y, z'
'-x, y, -z+1/2'
'x+1/2, y+1/2, z'
'-x+1/2, y+1/2, -z+1/2'
'-x, -y, -z'
'x, -y, z-1/2'
'-x+1/2, -y+1/2, -z'
'x+1/2, -y+1/2, z-1/2'

loop_
_atom_site_label
_atom_site_type_symbol
_atom_site_fract_x
_atom_site_fract_y
_atom_site_fract_z
_atom_site_U_iso_or_equiv
_atom_site_adp_type
_atom_site_occupancy
_atom_site_site_symmetry_order
_atom_site_calc_flag
_atom_site_refinement_flags_posn
_atom_site_refinement_flags_adp
_atom_site_refinement_flags_occupancy
_atom_site_disorder_assembly
_atom_site_disorder_group
Zn1 Zn 0.000000 0.54992(7) 0.250000 0.02256(12) Uani 1 2 d S T P . .
O1 O 0.04939(7) 0.3247(3) 0.25878(8) 0.0243(4) Uani 1 1 d . . . . .
O2 O 0.08311(7) 0.6252(3) 0.22962(8) 0.0295(4) Uani 1 1 d . . . . .
O3 O 0.14462(8) 0.2718(4) 0.35932(9) 0.0369(5) Uani 1 1 d . . . . .
N1 N 0.12540(8) 0.0523(4) 0.27772(9) 0.0259(5) Uani 1 1 d . . . . .
H1 H 0.121464 -0.088464 0.262193 0.031 Uiso 1 1 calc R U . . .
N3 N 0.01726(8) 0.7190(4) 0.32739(9) 0.0241(5) Uani 1 1 d . . . . .
C1 C 0.08231(10) 0.4167(4) 0.24387(10) 0.0232(5) Uani 1 1 d . . . . .
C2 C 0.11924(9) 0.2522(4) 0.24106(11) 0.0233(5) Uani 1 1 d . . . . .
C3 C 0.14206(9) 0.2943(4) 0.20225(11) 0.0240(5) Uani 1 1 d . . . . .
H3 H 0.133606 0.434580 0.180634 0.029 Uiso 1 1 calc R U . . .
C4 C 0.17750(9) 0.1645(5) 0.18704(11) 0.0269(5) Uani 1 1 d . . . . .
C5 C 0.19572(11) 0.2670(7) 0.14563(15) 0.0418(8) Uani 1 1 d . . . . .
H5 H 0.183916 0.410939 0.127972 0.050 Uiso 1 1 calc R U . . .
C6 C 0.23068(13) 0.1616(9) 0.13008(18) 0.0598(11) Uani 1 1 d . . . . .
H6 H 0.242904 0.233956 0.102132 0.072 Uiso 1 1 calc R U . . .
C7 C 0.24789(12) -0.0483(8) 0.15501(18) 0.0574(11) Uani 1 1 d . . . . .
H7 H 0.272211 -0.119226 0.144661 0.069 Uiso 1 1 calc R U . . .
C8 C 0.22983(11) -0.1548(6) 0.19479(14) 0.0406(7) Uani 1 1 d . . . . .
H8 H 0.241429 -0.300606 0.211406 0.049 Uiso 1 1 calc R U . . .
C9 C 0.19490(9) -0.0512(5) 0.21085(12) 0.0305(6) Uani 1 1 d . . . . .
H9 H 0.182585 -0.126876 0.238261 0.037 Uiso 1 1 calc R U . . .
C10 C 0.13727(8) 0.0774(4) 0.33636(11) 0.0226(5) Uani 1 1 d . . . . .
C11 C 0.14178(11) -0.1451(6) 0.37139(14) 0.0363(7) Uani 1 1 d . . . . .
H11A H 0.129424 -0.275858 0.345280 0.055 Uiso 1 1 calc R U . . .
H11B H 0.125340 -0.129476 0.400734 0.055 Uiso 1 1 calc R U . . .
H11C H 0.173500 -0.174559 0.390929 0.055 Uiso 1 1 calc R U . . .
C23 C 0.00039(10) 0.9277(4) 0.33576(11) 0.0264(5) Uani 1 1 d . . . . .
H23 H -0.016774 1.013374 0.302958 0.032 Uiso 1 1 calc R U . . .
C24 C 0.00745(10) 1.0208(4) 0.39114(12) 0.0285(6) Uani 1 1 d . . . . .
H24 H -0.004209 1.170466 0.396145 0.034 Uiso 1 1 calc R U . . .
C25 C 0.03168(9) 0.8944(5) 0.43934(11) 0.0259(5) Uani 1 1 d . . . . .
H25 H 0.036538 0.956749 0.477526 0.031 Uiso 1 1 calc R U . . .
C26 C 0.04889(9) 0.6750(4) 0.43152(10) 0.0208(5) Uani 1 1 d . . . . .
C27 C 0.04118(9) 0.5973(4) 0.37398(10) 0.0217(5) Uani 1 1 d . . . . .
H27 H 0.053463 0.451154 0.367459 0.026 Uiso 1 1 calc R U . . .
C28 C 0.07265(9) 0.5208(5) 0.48064(10) 0.0240(5) Uani 1 1 d . . . . .
C29 C 0.10725(10) 0.3736(5) 0.47625(12) 0.0299(6) Uani 1 1 d . . . . .
H29 H 0.117453 0.378205 0.442287 0.036 Uiso 1 1 calc R U . . .
C30 C 0.12695(11) 0.2196(6) 0.52145(14) 0.0386(7) Uani 1 1 d . . . . .
H30 H 0.150571 0.119799 0.518228 0.046 Uiso 1 1 calc R U . . .
C31 C 0.11209(11) 0.2116(6) 0.57134(13) 0.0414(8) Uani 1 1 d . . . . .
H31 H 0.125233 0.104804 0.601841 0.050 Uiso 1 1 calc R U . . .
C32 C 0.07822(11) 0.3592(6) 0.57644(12) 0.0390(8) Uani 1 1 d . . . . .
H32 H 0.068325 0.355194 0.610653 0.047 Uiso 1 1 calc R U . . .
C33 C 0.05862(9) 0.5136(5) 0.53155(11) 0.0294(6) Uani 1 1 d . . . . .
H33 H 0.035465 0.615265 0.535397 0.035 Uiso 1 1 calc R U . . .
O1W O 0.2266(4) 1.000(2) -0.0225(5) 0.192(5) Uani 0.5 1 d D . P A -1
H1WO H 0.204307 0.940090 -0.046797 0.230 Uiso 0.5 1 calc R U P A -1
C1W C 0.2419(8) 0.598(3) 0.0052(12) 0.192(5) Uani 0.5 1 d D . P A -1
H1WA H 0.266178 0.483795 0.018026 0.287 Uiso 0.5 1 calc R U P A -1
H1WB H 0.225890 0.612261 0.035072 0.287 Uiso 0.5 1 calc R U P A -1
H1WC H 0.221014 0.545151 -0.031562 0.287 Uiso 0.5 1 calc R U P A -1
C2W C 0.2607(7) 0.827(4) -0.0038(12) 0.192(5) Uani 0.5 1 d D . P A -1
H2WA H 0.282208 0.878940 0.033236 0.230 Uiso 0.5 1 calc R U P A -1
H2WB H 0.277328 0.811783 -0.033445 0.230 Uiso 0.5 1 calc R U P A -1

loop_
_atom_site_aniso_label
_atom_site_aniso_U_11
_atom_site_aniso_U_22
_atom_site_aniso_U_33
_atom_site_aniso_U_23
_atom_site_aniso_U_13
_atom_site_aniso_U_12
Zn1 0.0432(3) 0.01360(18) 0.01223(18) 0.000 0.00995(16) 0.000
O1 0.0355(10) 0.0168(8) 0.0211(8) -0.0011(6) 0.0089(7) -0.0009(7)
O2 0.0501(12) 0.0128(8) 0.0273(9) -0.0018(7) 0.0135(9) -0.0024(8)
O3 0.0531(14) 0.0344(11) 0.0239(10) -0.0059(8) 0.0118(9) -0.0191(10)
N1 0.0443(13) 0.0113(8) 0.0245(10) -0.0010(8) 0.0137(9) -0.0017(9)
N3 0.0424(13) 0.0148(9) 0.0168(9) -0.0004(7) 0.0110(9) -0.0045(9)
C1 0.0406(15) 0.0137(10) 0.0151(10) -0.0030(8) 0.0073(10) -0.0033(10)
C2 0.0363(14) 0.0127(10) 0.0192(11) -0.0027(8) 0.0052(10) -0.0055(9)
C3 0.0252(13) 0.0219(11) 0.0222(11) 0.0020(9) 0.0021(9) -0.0067(10)
C4 0.0214(12) 0.0329(14) 0.0230(12) 0.0023(10) 0.0006(9) -0.0051(10)
C5 0.0313(16) 0.052(2) 0.0438(18) 0.0142(15) 0.0138(14) -0.0014(14)
C6 0.0370(19) 0.091(3) 0.060(2) 0.025(2) 0.0266(18) 0.007(2)
C7 0.0299(17) 0.088(3) 0.056(2) 0.010(2) 0.0163(16) 0.0161(19)
C8 0.0299(15) 0.0511(19) 0.0334(15) 0.0011(14) -0.0032(12) 0.0095(14)
C9 0.0272(13) 0.0351(14) 0.0241(12) 0.0001(11) -0.0010(10) 0.0008(12)
C10 0.0218(12) 0.0243(12) 0.0238(11) 0.0033(9) 0.0096(9) -0.0020(9)
C11 0.0357(16) 0.0378(16) 0.0375(16) 0.0195(13) 0.0135(13) 0.0029(13)
C23 0.0461(16) 0.0137(10) 0.0220(11) 0.0019(9) 0.0140(11) -0.0009(10)
C24 0.0459(16) 0.0160(11) 0.0285(13) -0.0047(9) 0.0184(12) -0.0043(11)
C25 0.0351(14) 0.0240(12) 0.0223(11) -0.0095(9) 0.0140(10) -0.0117(10)
C26 0.0258(12) 0.0234(11) 0.0147(10) -0.0034(8) 0.0083(9) -0.0093(9)
C27 0.0333(13) 0.0165(10) 0.0170(10) -0.0015(8) 0.0100(9) -0.0042(9)
C28 0.0266(12) 0.0295(12) 0.0150(10) -0.0029(9) 0.0045(9) -0.0111(10)
C29 0.0295(14) 0.0372(14) 0.0223(12) -0.0014(11) 0.0061(10) -0.0051(12)
C30 0.0314(16) 0.0429(17) 0.0344(15) 0.0022(13) -0.0025(12) -0.0013(13)
C31 0.0367(17) 0.054(2) 0.0233(13) 0.0102(13) -0.0079(12) -0.0088(15)
C32 0.0371(16) 0.060(2) 0.0151(11) 0.0019(12) -0.0003(11) -0.0191(15)
C33 0.0278(13) 0.0425(16) 0.0170(11) -0.0032(10) 0.0047(10) -0.0117(12)
O1W 0.152(6) 0.323(13) 0.142(5) 0.166(7) 0.111(5) 0.176(8)
C1W 0.152(6) 0.323(13) 0.142(5) 0.166(7) 0.111(5) 0.176(8)
C2W 0.152(6) 0.323(13) 0.142(5) 0.166(7) 0.111(5) 0.176(8)

loop_
_atom_type_symbol
_atom_type_description
_atom_type_scat_dispersion_real
_atom_type_scat_dispersion_imag
_atom_type_scat_source
C C 0.0033 0.0016 'International Tables Vol C Tables 4.2.6.8 and 6.1.1.4'
H H 0.0000 0.0000 'International Tables Vol C Tables 4.2.6.8 and 6.1.1.4'
N N 0.0061 0.0033 'International Tables Vol C Tables 4.2.6.8 and 6.1.1.4'
O O 0.0106 0.0060 'International Tables Vol C Tables 4.2.6.8 and 6.1.1.4'
Zn Zn 0.2839 1.4301 'International Tables Vol C Tables 4.2.6.8 and 6.1.1.4'

loop_
_geom_angle_atom_site_label_1
_geom_angle_atom_site_label_2
_geom_angle_atom_site_label_3
_geom_angle
_geom_angle_site_symmetry_1
_geom_angle_site_symmetry_3
_geom_angle_publ_flag
O1 Zn1 O1 98.34(11) 2 . ?
O1 Zn1 N3 102.54(8) 2 2 ?
O1 Zn1 N3 114.17(8) . 2 ?
O1 Zn1 N3 114.17(8) 2 . ?
O1 Zn1 N3 102.54(8) . . ?
N3 Zn1 N3 122.74(12) 2 . ?
C1 O1 Zn1 111.12(15) . . ?
C10 N1 C2 120.2(2) . . ?
C10 N1 H1 119.9 . . ?
C2 N1 H1 119.9 . . ?
C23 N3 C27 119.1(2) . . ?
C23 N3 Zn1 123.23(18) . . ?
C27 N3 Zn1 116.80(16) . . ?
O2 C1 O1 123.1(3) . . ?
O2 C1 C2 121.0(2) . . ?
O1 C1 C2 115.7(2) . . ?
C3 C2 N1 124.5(2) . . ?
C3 C2 C1 118.7(2) . . ?
N1 C2 C1 116.7(2) . . ?
C2 C3 C4 131.8(2) . . ?
C2 C3 H3 114.1 . . ?
C4 C3 H3 114.1 . . ?
C5 C4 C9 117.9(3) . . ?
C5 C4 C3 116.6(3) . . ?
C9 C4 C3 125.5(3) . . ?
C6 C5 C4 120.8(3) . . ?
C6 C5 H5 119.6 . . ?
C4 C5 H5 119.6 . . ?
C7 C6 C5 120.2(3) . . ?
C7 C6 H6 119.9 . . ?
C5 C6 H6 119.9 . . ?
C8 C7 C6 120.0(3) . . ?
C8 C7 H7 120.0 . . ?
C6 C7 H7 120.0 . . ?
C7 C8 C9 120.5(3) . . ?
C7 C8 H8 119.8 . . ?
C9 C8 H8 119.8 . . ?
C8 C9 C4 120.6(3) . . ?
C8 C9 H9 119.7 . . ?
C4 C9 H9 119.7 . . ?
O3 C10 N1 121.3(2) . . ?
O3 C10 C11 122.6(2) . . ?
N1 C10 C11 116.1(2) . . ?
C10 C11 H11A 109.5 . . ?
C10 C11 H11B 109.5 . . ?
H11A C11 H11B 109.5 . . ?
C10 C11 H11C 109.5 . . ?
H11A C11 H11C 109.5 . . ?
H11B C11 H11C 109.5 . . ?
N3 C23 C24 121.4(2) . . ?
N3 C23 H23 119.3 . . ?
C24 C23 H23 119.3 . . ?
C23 C24 C25 119.6(2) . . ?
C23 C24 H24 120.2 . . ?
C25 C24 H24 120.2 . . ?
C24 C25 C26 119.8(2) . . ?
C24 C25 H25 120.1 . . ?
C26 C25 H25 120.1 . . ?
C25 C26 C27 116.8(2) . . ?
C25 C26 C28 123.5(2) . . ?
C27 C26 C28 119.7(2) . . ?
N3 C27 C26 123.3(2) . . ?
N3 C27 H27 118.3 . . ?
C26 C27 H27 118.3 . . ?
C29 C28 C33 118.8(3) . . ?
C29 C28 C26 121.5(2) . . ?
C33 C28 C26 119.6(3) . . ?
C28 C29 C30 120.3(3) . . ?
C28 C29 H29 119.8 . . ?
C30 C29 H29 119.8 . . ?
C31 C30 C29 120.1(3) . . ?
C31 C30 H30 119.9 . . ?
C29 C30 H30 119.9 . . ?
C32 C31 C30 120.0(3) . . ?
C32 C31 H31 120.0 . . ?
C30 C31 H31 120.0 . . ?
C31 C32 C33 120.0(3) . . ?
C31 C32 H32 120.0 . . ?
C33 C32 H32 120.0 . . ?
C32 C33 C28 120.7(3) . . ?
C32 C33 H33 119.6 . . ?
C28 C33 H33 119.6 . . ?
C2W O1W H1WO 109.5 . . ?
C2W C1W H1WA 109.5 . . ?
C2W C1W H1WB 109.5 . . ?
H1WA C1W H1WB 109.5 . . ?
C2W C1W H1WC 109.5 . . ?
H1WA C1W H1WC 109.5 . . ?
H1WB C1W H1WC 109.5 . . ?
O1W C2W C1W 111.6(9) . . ?
O1W C2W H2WA 109.3 . . ?
C1W C2W H2WA 109.3 . . ?
O1W C2W H2WB 109.3 . . ?
C1W C2W H2WB 109.3 . . ?
H2WA C2W H2WB 108.0 . . ?

loop_
_geom_bond_atom_site_label_1
_geom_bond_atom_site_label_2
_geom_bond_distance
_geom_bond_site_symmetry_2
_geom_bond_publ_flag
Zn1 O1 1.9702(19) 2 ?
Zn1 O1 1.9702(19) . ?
Zn1 N3 2.019(2) 2 ?
Zn1 N3 2.019(2) . ?
O1 C1 1.287(3) . ?
O2 C1 1.242(3) . ?
O3 C10 1.232(3) . ?
N1 C10 1.350(3) . ?
N1 C2 1.419(3) . ?
N1 H1 0.8800 . ?
N3 C23 1.341(3) . ?
N3 C27 1.345(3) . ?
C1 C2 1.501(4) . ?
C2 C3 1.337(4) . ?
C3 C4 1.457(4) . ?
C3 H3 0.9500 . ?
C4 C5 1.398(4) . ?
C4 C9 1.402(4) . ?
C5 C6 1.382(5) . ?
C5 H5 0.9500 . ?
C6 C7 1.379(6) . ?
C6 H6 0.9500 . ?
C7 C8 1.373(5) . ?
C7 H7 0.9500 . ?
C8 C9 1.382(4) . ?
C8 H8 0.9500 . ?
C9 H9 0.9500 . ?
C10 C11 1.507(4) . ?
C11 H11A 0.9800 . ?
C11 H11B 0.9800 . ?
C11 H11C 0.9800 . ?
C23 C24 1.384(3) . ?
C23 H23 0.9500 . ?
C24 C25 1.388(4) . ?
C24 H24 0.9500 . ?
C25 C26 1.397(4) . ?
C25 H25 0.9500 . ?
C26 C27 1.398(3) . ?
C26 C28 1.487(4) . ?
C27 H27 0.9500 . ?
C28 C29 1.393(4) . ?
C28 C33 1.401(4) . ?
C29 C30 1.394(4) . ?
C29 H29 0.9500 . ?
C30 C31 1.393(5) . ?
C30 H30 0.9500 . ?
C31 C32 1.381(5) . ?
C31 H31 0.9500 . ?
C32 C33 1.389(4) . ?
C32 H32 0.9500 . ?
C33 H33 0.9500 . ?
O1W C2W 1.426(9) . ?
O1W H1WO 0.8400 . ?
C1W C2W 1.479(9) . ?
C1W H1WA 0.9800 . ?
C1W H1WB 0.9800 . ?
C1W H1WC 0.9800 . ?
C2W H2WA 0.9900 . ?
C2W H2WB 0.9900 . ?

loop_
_geom_torsion_atom_site_label_1
_geom_torsion_atom_site_label_2
_geom_torsion_atom_site_label_3
_geom_torsion_atom_site_label_4
_geom_torsion
_geom_torsion_site_symmetry_1
_geom_torsion_site_symmetry_2
_geom_torsion_site_symmetry_3
_geom_torsion_site_symmetry_4
_geom_torsion_publ_flag
Zn1 O1 C1 O2 4.3(3) . . . . ?
Zn1 O1 C1 C2 -172.09(15) . . . . ?
C10 N1 C2 C3 121.2(3) . . . . ?
C10 N1 C2 C1 -63.1(3) . . . . ?
O2 C1 C2 C3 -27.9(3) . . . . ?
O1 C1 C2 C3 148.6(2) . . . . ?
O2 C1 C2 N1 156.2(2) . . . . ?
O1 C1 C2 N1 -27.3(3) . . . . ?
N1 C2 C3 C4 -1.0(4) . . . . ?
C1 C2 C3 C4 -176.6(2) . . . . ?
C2 C3 C4 C5 -176.9(3) . . . . ?
C2 C3 C4 C9 2.4(5) . . . . ?
C9 C4 C5 C6 -1.9(5) . . . . ?
C3 C4 C5 C6 177.4(3) . . . . ?
C4 C5 C6 C7 0.5(6) . . . . ?
C5 C6 C7 C8 0.9(7) . . . . ?
C6 C7 C8 C9 -1.0(6) . . . . ?
C7 C8 C9 C4 -0.3(5) . . . . ?
C5 C4 C9 C8 1.7(4) . . . . ?
C3 C4 C9 C8 -177.5(3) . . . . ?
C2 N1 C10 O3 -2.7(4) . . . . ?
C2 N1 C10 C11 178.4(2) . . . . ?
C27 N3 C23 C24 0.6(4) . . . . ?
Zn1 N3 C23 C24 169.6(2) . . . . ?
N3 C23 C24 C25 -1.4(4) . . . . ?
C23 C24 C25 C26 0.3(4) . . . . ?
C24 C25 C26 C27 1.3(4) . . . . ?
C24 C25 C26 C28 -175.9(2) . . . . ?
C23 N3 C27 C26 1.2(4) . . . . ?
Zn1 N3 C27 C26 -168.5(2) . . . . ?
C25 C26 C27 N3 -2.2(4) . . . . ?
C28 C26 C27 N3 175.2(2) . . . . ?
C25 C26 C28 C29 -147.2(3) . . . . ?
C27 C26 C28 C29 35.6(4) . . . . ?
C25 C26 C28 C33 36.1(4) . . . . ?
C27 C26 C28 C33 -141.0(3) . . . . ?
C33 C28 C29 C30 1.0(4) . . . . ?
C26 C28 C29 C30 -175.7(3) . . . . ?
C28 C29 C30 C31 0.1(4) . . . . ?
C29 C30 C31 C32 -1.0(5) . . . . ?
C30 C31 C32 C33 0.8(5) . . . . ?
C31 C32 C33 C28 0.4(4) . . . . ?
C29 C28 C33 C32 -1.2(4) . . . . ?
C26 C28 C33 C32 175.5(2) . . . . ?
